data_2239105
loop_
_publ_author_name
'Li, Feng'
'Yin, Handong'
'Wu, Guoxing'

_publ_section_title
;
 Iodidobis(morpholine-4-carbodithioato-\k^2^<i>S</i>,<i>S</i>')(1,10-phenanthroline-\k^2^<i>N</i>,<i>N</i>')bismuth(III)
;
_journal_issue 1
_journal_name_full 'Acta Crystallographica Section E'
_journal_page_first m20
_journal_paper_doi 10.1107/S1600536813033515
_journal_volume 70
_journal_year 2014
_chemical_formula_iupac '[Bi (C4 H8 N O S2)2 I (C12 H8 N2)]'
_chemical_formula_moiety 'C24 H28 Bi I N4 S4'
_chemical_formula_sum 'C24 H28 Bi I N4 S4'
_chemical_formula_weight 836.62
_chemical_name_systematic
Iodidobis(morpholine-4-carbodithioato-\k^2^<i>S</i>,<i>S</i>')(1,10-phenanthroline-\k^2^<i>N</i>,<i>N</i>')bismuth(III)
_space_group_IT_number 14
_symmetry_cell_setting monoclinic
_symmetry_space_group_name_Hall '-P 2ybc'
_symmetry_space_group_name_H-M 'P 1 21/c 1'
_atom_sites_solution_hydrogens geom
_atom_sites_solution_primary direct
_atom_sites_solution_secondary difmap
_audit_creation_method SHELXL-97
_cell_angle_alpha 90.00
_cell_angle_beta 100.035(4)
_cell_angle_gamma 90.00
_cell_formula_units_Z 4
_cell_length_a 14.782(4)
_cell_length_b 10.883(3)
_cell_length_c 18.030(4)
_cell_measurement_reflns_used 4986
_cell_measurement_temperature 298(2)
_cell_measurement_theta_max 25.754
_cell_measurement_theta_min 2.195
_cell_volume 2856.2(13)
_computing_cell_refinement 'SAINT (Siemens, 1996)'
_computing_data_collection 'SMART (Siemens, 1996)'
_computing_data_reduction 'SAINT (Siemens, 1996)'
_computing_molecular_graphics 'SHELXTL (Sheldrick, 2008)'
_computing_publication_material 'SHELXTL (Sheldrick, 2008)'
_computing_structure_refinement 'SHELXL97 (Sheldrick, 2008)'
_computing_structure_solution 'SHELXS97 (Sheldrick, 2008)'
_diffrn_ambient_temperature 298(2)
_diffrn_measured_fraction_theta_full 0.996
_diffrn_measured_fraction_theta_max 0.996
_diffrn_measurement_device_type 'Siemens SMART CCD area-detector'
_diffrn_measurement_method '\f and \w scans'
_diffrn_radiation_monochromator graphite
_diffrn_radiation_source 'fine-focus sealed tube'
_diffrn_radiation_type MoK\a
_diffrn_radiation_wavelength 0.71073
_diffrn_reflns_av_R_equivalents 0.0506
_diffrn_reflns_av_sigmaI/netI 0.0480
_diffrn_reflns_limit_h_max 17
_diffrn_reflns_limit_h_min -17
_diffrn_reflns_limit_k_max 12
_diffrn_reflns_limit_k_min -12
_diffrn_reflns_limit_l_max 21
_diffrn_reflns_limit_l_min -19
_diffrn_reflns_number 14581
_diffrn_reflns_theta_full 25.00
_diffrn_reflns_theta_max 25.00
_diffrn_reflns_theta_min 2.19
_diffrn_standards_number 0
_exptl_absorpt_coefficient_mu 7.567
_exptl_absorpt_correction_T_max 0.4396
_exptl_absorpt_correction_T_min 0.1106
_exptl_absorpt_correction_type multi-scan
_exptl_absorpt_process_details '(SADABS; Sheldrick, 1996)'
_exptl_crystal_colour orange-red
_exptl_crystal_density_diffrn 1.946
_exptl_crystal_density_method 'not measured'
_exptl_crystal_description block
_exptl_crystal_F_000 1600
_exptl_crystal_size_max 0.52
_exptl_crystal_size_mid 0.42
_exptl_crystal_size_min 0.13
_refine_diff_density_max 2.137
_refine_diff_density_min -1.176
_refine_ls_extinction_method none
_refine_ls_goodness_of_fit_ref 1.000
_refine_ls_hydrogen_treatment constr
_refine_ls_matrix_type full
_refine_ls_number_parameters 307
_refine_ls_number_reflns 5013
_refine_ls_number_restraints 162
_refine_ls_restrained_S_all 0.998
_refine_ls_R_factor_all 0.0544
_refine_ls_R_factor_gt 0.0361
_refine_ls_shift/su_max 0.001
_refine_ls_shift/su_mean 0.000
_refine_ls_structure_factor_coef Fsqd
_refine_ls_weighting_details 'calc w=1/[\s^2^(Fo^2^)+(0.0573P)^2^+0.7329P] where P=(Fo^2^+2Fc^2^)/3'
_refine_ls_weighting_scheme calc
_refine_ls_wR_factor_gt 0.0889
_refine_ls_wR_factor_ref 0.0999
_reflns_number_gt 3883
_reflns_number_total 5013
_reflns_threshold_expression I>2\s(I)
_cod_data_source_file sj5375sup1.cf
_cod_data_source_block I
_cod_original_cell_volume 2856.2(12)
_cod_original_sg_symbol_H-M 'P 21/c'
_cod_database_code 2239105
_cod_database_fobs_code 2239105

loop_
_symmetry_equiv_pos_as_xyz
'x, y, z'
'-x, y+1/2, -z+1/2'
'-x, -y, -z'
'x, -y-1/2, z-1/2'

loop_
_atom_site_type_symbol
_atom_site_label
_atom_site_fract_x
_atom_site_fract_y
_atom_site_fract_z
_atom_site_U_iso_or_equiv
_atom_site_adp_type
_atom_site_calc_flag
_atom_site_refinement_flags
_atom_site_occupancy
_atom_site_symmetry_multiplicity
Bi Bi1 0.239399(17) 0.06921(2) 0.229937(14) 0.04234(11) Uani d . 1 1
I I1 0.14675(4) 0.32613(5) 0.21768(3) 0.06751(18) Uani d . 1 1
N N1 0.5244(5) 0.0651(5) 0.1730(4) 0.0645(17) Uani d U 1 1
N N2 0.2870(4) 0.0260(6) 0.4879(3) 0.0530(15) Uani d . 1 1
N N3 0.1809(4) 0.0545(5) 0.0775(3) 0.0480(14) Uani d . 1 1
N N4 0.1352(4) -0.1340(5) 0.1647(3) 0.0527(15) Uani d . 1 1
S S1 0.38192(12) 0.19983(16) 0.19532(10) 0.0474(4) Uani d U 1 1
S S2 0.38367(15) -0.07187(17) 0.19689(14) 0.0632(6) Uani d U 1 1
S S3 0.33747(13) 0.1194(2) 0.36628(11) 0.0568(5) Uani d . 1 1
S S4 0.17373(15) -0.0365(2) 0.36236(12) 0.0680(6) Uani d . 1 1
C C1 0.4392(5) 0.0635(6) 0.1872(4) 0.0510(17) Uani d U 1 1
C C2 0.5748(6) 0.1789(8) 0.1643(6) 0.075(2) Uani d U 1 1
H H2A 0.5378 0.2489 0.1736 0.090 Uiso calc R 1 1
H H2B 0.6310 0.1805 0.2011 0.090 Uiso calc R 1 1
C C3 0.5971(7) 0.1885(8) 0.0886(6) 0.088(2) Uani d U 1 1
H H3A 0.6322 0.2628 0.0846 0.106 Uiso calc R 1 1
H H3B 0.5409 0.1929 0.0517 0.106 Uiso calc R 1 1
C C4 0.6531(9) 0.0761(9) 0.0728(8) 0.105(3) Uani d U 1 1
H H4A 0.7120 0.0763 0.1065 0.126 Uiso calc R 1 1
H H4B 0.6644 0.0792 0.0215 0.126 Uiso calc R 1 1
C C5 0.5999(8) -0.0423(9) 0.0847(6) 0.091(3) Uani d U 1 1
H H5A 0.5443 -0.0463 0.0471 0.110 Uiso calc R 1 1
H H5B 0.6373 -0.1132 0.0780 0.110 Uiso calc R 1 1
C C6 0.5759(7) -0.0457(8) 0.1590(6) 0.078(2) Uani d U 1 1
H H6A 0.6314 -0.0515 0.1965 0.093 Uiso calc R 1 1
H H6B 0.5389 -0.1180 0.1636 0.093 Uiso calc R 1 1
C C7 0.2667(5) 0.0334(6) 0.4124(4) 0.0460(16) Uani d . 1 1
C C8 0.3662(6) 0.0842(7) 0.5339(4) 0.060(2) Uani d . 1 1
H H8A 0.3453 0.1427 0.5678 0.072 Uiso calc R 1 1
H H8B 0.4007 0.1289 0.5015 0.072 Uiso calc R 1 1
C C9 0.4270(6) -0.0084(8) 0.5785(5) 0.066(2) Uani d . 1 1
H H9A 0.4773 0.0334 0.6103 0.079 Uiso calc R 1 1
H H9B 0.4529 -0.0617 0.5445 0.079 Uiso calc R 1 1
C C10 0.3754(7) -0.0844(8) 0.6265(5) 0.078(3) Uani d . 1 1
H H10A 0.3571 -0.0330 0.6653 0.093 Uiso calc R 1 1
H H10B 0.4152 -0.1487 0.6511 0.093 Uiso calc R 1 1
C C11 0.2915(7) -0.1413(8) 0.5798(5) 0.076(3) Uani d . 1 1
H H11A 0.2559 -0.1826 0.6128 0.091 Uiso calc R 1 1
H H11B 0.3104 -0.2024 0.5465 0.091 Uiso calc R 1 1
C C12 0.2312(6) -0.0449(9) 0.5330(4) 0.071(3) Uani d . 1 1
H H12A 0.1811 -0.0852 0.4999 0.085 Uiso calc R 1 1
H H12B 0.2050 0.0099 0.5660 0.085 Uiso calc R 1 1
C C13 0.1992(5) 0.1464(8) 0.0334(5) 0.060(2) Uani d . 1 1
H H13 0.2324 0.2130 0.0561 0.072 Uiso calc R 1 1
C C14 0.1719(6) 0.1489(9) -0.0440(5) 0.066(2) Uani d . 1 1
H H14 0.1868 0.2154 -0.0719 0.079 Uiso calc R 1 1
C C15 0.1235(5) 0.0534(8) -0.0783(4) 0.059(2) Uani d . 1 1
H H15 0.1050 0.0537 -0.1303 0.070 Uiso calc R 1 1
C C16 0.1010(5) -0.0468(7) -0.0353(4) 0.0534(19) Uani d . 1 1
C C17 0.1315(4) -0.0417(6) 0.0438(4) 0.0435(16) Uani d . 1 1
C C18 0.1079(4) -0.1412(6) 0.0895(4) 0.0448(16) Uani d . 1 1
C C19 0.0559(5) -0.2401(7) 0.0535(5) 0.056(2) Uani d . 1 1
C C20 0.0328(6) -0.3350(7) 0.1006(6) 0.069(2) Uani d . 1 1
H H20 -0.0014 -0.4021 0.0796 0.083 Uiso calc R 1 1
C C21 0.0604(6) -0.3282(7) 0.1759(6) 0.074(3) Uani d . 1 1
H H21 0.0450 -0.3900 0.2071 0.088 Uiso calc R 1 1
C C22 0.1124(6) -0.2273(8) 0.2064(5) 0.072(2) Uani d . 1 1
H H22 0.1323 -0.2248 0.2582 0.087 Uiso calc R 1 1
C C23 0.0497(5) -0.1488(9) -0.0675(5) 0.066(2) Uani d . 1 1
H H23 0.0304 -0.1511 -0.1194 0.080 Uiso calc R 1 1
C C24 0.0282(6) -0.2412(8) -0.0262(5) 0.069(2) Uani d . 1 1
H H24 -0.0052 -0.3074 -0.0494 0.083 Uiso calc R 1 1

loop_
_atom_site_aniso_label
_atom_site_aniso_U_11
_atom_site_aniso_U_22
_atom_site_aniso_U_33
_atom_site_aniso_U_12
_atom_site_aniso_U_13
_atom_site_aniso_U_23
Bi1 0.04840(17) 0.03802(17) 0.03946(17) -0.00219(11) 0.00451(12) 0.00165(11)
I1 0.0847(4) 0.0605(4) 0.0538(3) 0.0195(3) 0.0024(3) -0.0045(2)
N1 0.068(4) 0.046(3) 0.086(4) 0.001(3) 0.031(3) 0.001(3)
N2 0.065(4) 0.056(4) 0.036(3) -0.010(3) 0.002(3) -0.003(3)
N3 0.051(3) 0.048(4) 0.045(3) -0.006(3) 0.006(3) 0.001(3)
N4 0.066(4) 0.045(4) 0.050(4) -0.011(3) 0.016(3) 0.001(3)
S1 0.0550(10) 0.0340(9) 0.0541(11) -0.0003(8) 0.0121(8) 0.0044(8)
S2 0.0688(13) 0.0349(10) 0.0890(16) 0.0004(9) 0.0228(12) 0.0065(9)
S3 0.0581(11) 0.0625(12) 0.0457(11) -0.0173(10) -0.0026(9) 0.0103(9)
S4 0.0658(13) 0.0913(16) 0.0444(11) -0.0299(12) 0.0026(10) 0.0025(11)
C1 0.061(4) 0.039(4) 0.055(4) 0.003(3) 0.013(3) 0.007(3)
C2 0.080(5) 0.057(4) 0.094(5) -0.004(4) 0.034(4) 0.000(4)
C3 0.108(6) 0.065(5) 0.100(6) 0.010(5) 0.040(5) 0.014(4)
C4 0.122(7) 0.084(6) 0.124(7) 0.021(5) 0.063(6) 0.012(5)
C5 0.112(6) 0.065(5) 0.103(6) 0.023(5) 0.033(5) 0.004(5)
C6 0.084(5) 0.059(4) 0.098(5) 0.014(4) 0.038(4) 0.008(4)
C7 0.043(4) 0.044(4) 0.051(4) 0.003(3) 0.008(3) 0.007(3)
C8 0.074(5) 0.059(5) 0.040(4) -0.004(4) -0.010(4) -0.001(4)
C9 0.061(5) 0.070(6) 0.060(5) 0.001(4) -0.007(4) 0.010(4)
C10 0.087(7) 0.083(7) 0.061(6) 0.003(5) 0.005(5) 0.025(5)
C11 0.099(7) 0.072(6) 0.060(6) -0.020(5) 0.021(5) 0.012(5)
C12 0.069(5) 0.106(7) 0.039(4) -0.018(5) 0.012(4) 0.009(4)
C13 0.057(5) 0.060(5) 0.061(5) -0.008(4) 0.003(4) 0.017(4)
C14 0.063(5) 0.081(6) 0.055(5) 0.007(4) 0.014(4) 0.021(5)
C15 0.056(5) 0.082(6) 0.036(4) 0.014(4) 0.005(4) 0.006(4)
C16 0.041(4) 0.074(5) 0.046(4) 0.012(4) 0.008(3) -0.003(4)
C17 0.037(3) 0.050(4) 0.045(4) 0.007(3) 0.012(3) -0.001(3)
C18 0.038(4) 0.042(4) 0.055(5) 0.003(3) 0.010(3) -0.004(3)
C19 0.045(4) 0.049(5) 0.076(6) 0.001(3) 0.012(4) -0.018(4)
C20 0.070(5) 0.043(5) 0.094(7) -0.016(4) 0.015(5) -0.024(5)
C21 0.090(6) 0.039(5) 0.097(8) -0.014(4) 0.029(6) -0.007(5)
C22 0.098(7) 0.059(5) 0.063(6) -0.010(5) 0.024(5) -0.007(4)
C23 0.057(5) 0.075(6) 0.063(5) 0.003(4) -0.001(4) -0.023(5)
C24 0.057(5) 0.062(6) 0.083(7) -0.003(4) -0.004(4) -0.028(5)

loop_
_atom_type_symbol
_atom_type_description
_atom_type_scat_dispersion_real
_atom_type_scat_dispersion_imag
_atom_type_scat_source
C C 0.0033 0.0016 'International Tables Vol C Tables 4.2.6.8 and 6.1.1.4'
H H 0.0000 0.0000 'International Tables Vol C Tables 4.2.6.8 and 6.1.1.4'
N N 0.0061 0.0033 'International Tables Vol C Tables 4.2.6.8 and 6.1.1.4'
Bi Bi -4.1077 10.2566 'International Tables Vol C Tables 4.2.6.8 and 6.1.1.4'
S S 0.1246 0.1234 'International Tables Vol C Tables 4.2.6.8 and 6.1.1.4'
I I -0.4742 1.8119 'International Tables Vol C Tables 4.2.6.8 and 6.1.1.4'

loop_
_geom_angle_atom_site_label_1
_geom_angle_atom_site_label_2
_geom_angle_atom_site_label_3
_geom_angle
S3 Bi1 S1 77.65(6)
S3 Bi1 N3 163.15(13)
S1 Bi1 N3 85.50(13)
S3 Bi1 S2 89.80(7)
S1 Bi1 S2 65.31(6)
N3 Bi1 S2 82.66(13)
S3 Bi1 N4 135.03(13)
S1 Bi1 N4 134.78(12)
N3 Bi1 N4 58.91(17)
S2 Bi1 N4 82.04(13)
S3 Bi1 S4 62.69(6)
S1 Bi1 S4 140.22(6)
N3 Bi1 S4 134.08(12)
S2 Bi1 S4 109.28(7)
N4 Bi1 S4 78.49(12)
S3 Bi1 I1 92.47(5)
S1 Bi1 I1 82.06(4)
N3 Bi1 I1 85.58(12)
S2 Bi1 I1 145.99(4)
N4 Bi1 I1 118.20(13)
S4 Bi1 I1 101.82(5)
C1 N1 C2 123.2(6)
C1 N1 C6 124.0(6)
C2 N1 C6 112.7(7)
C7 N2 C8 124.4(6)
C7 N2 C12 122.9(6)
C8 N2 C12 112.7(6)
C13 N3 C17 117.4(6)
C13 N3 Bi1 119.6(5)
C17 N3 Bi1 123.1(4)
C22 N4 C18 117.3(7)
C22 N4 Bi1 122.0(5)
C18 N4 Bi1 120.6(4)
C1 S1 Bi1 88.9(2)
C1 S2 Bi1 86.9(3)
C7 S3 Bi1 93.2(3)
C7 S4 Bi1 84.6(2)
N1 C1 S2 121.3(5)
N1 C1 S1 120.0(5)
S2 C1 S1 118.7(4)
C3 C2 N1 111.2(8)
C3 C2 H2A 109.4
N1 C2 H2A 109.4
C3 C2 H2B 109.4
N1 C2 H2B 109.4
H2A C2 H2B 108.0
C2 C3 C4 109.5(8)
C2 C3 H3A 109.8
C4 C3 H3A 109.8
C2 C3 H3B 109.8
C4 C3 H3B 109.8
H3A C3 H3B 108.2
C3 C4 C5 109.6(8)
C3 C4 H4A 109.7
C5 C4 H4A 109.7
C3 C4 H4B 109.7
C5 C4 H4B 109.7
H4A C4 H4B 108.2
C6 C5 C4 111.3(9)
C6 C5 H5A 109.4
C4 C5 H5A 109.4
C6 C5 H5B 109.4
C4 C5 H5B 109.4
H5A C5 H5B 108.0
C5 C6 N1 110.8(8)
C5 C6 H6A 109.5
N1 C6 H6A 109.5
C5 C6 H6B 109.5
N1 C6 H6B 109.5
H6A C6 H6B 108.1
N2 C7 S4 122.1(5)
N2 C7 S3 118.4(5)
S4 C7 S3 119.5(4)
N2 C8 C9 111.3(7)
N2 C8 H8A 109.4
C9 C8 H8A 109.4
N2 C8 H8B 109.4
C9 C8 H8B 109.4
H8A C8 H8B 108.0
C8 C9 C10 111.4(7)
C8 C9 H9A 109.3
C10 C9 H9A 109.3
C8 C9 H9B 109.3
C10 C9 H9B 109.3
H9A C9 H9B 108.0
C9 C10 C11 110.9(7)
C9 C10 H10A 109.5
C11 C10 H10A 109.5
C9 C10 H10B 109.5
C11 C10 H10B 109.5
H10A C10 H10B 108.1
C10 C11 C12 111.7(7)
C10 C11 H11A 109.3
C12 C11 H11A 109.3
C10 C11 H11B 109.3
C12 C11 H11B 109.3
H11A C11 H11B 107.9
N2 C12 C11 109.6(7)
N2 C12 H12A 109.8
C11 C12 H12A 109.8
N2 C12 H12B 109.8
C11 C12 H12B 109.8
H12A C12 H12B 108.2
N3 C13 C14 124.3(8)
N3 C13 H13 117.9
C14 C13 H13 117.9
C15 C14 C13 119.0(8)
C15 C14 H14 120.5
C13 C14 H14 120.5
C14 C15 C16 120.1(7)
C14 C15 H15 120.0
C16 C15 H15 120.0
C23 C16 C15 122.9(8)
C23 C16 C17 119.9(8)
C15 C16 C17 117.2(7)
N3 C17 C16 122.1(7)
N3 C17 C18 119.2(6)
C16 C17 C18 118.7(7)
N4 C18 C19 123.4(7)
N4 C18 C17 118.2(6)
C19 C18 C17 118.4(7)
C18 C19 C20 116.6(8)
C18 C19 C24 120.6(8)
C20 C19 C24 122.8(8)
C21 C20 C19 120.1(7)
C21 C20 H20 120.0
C19 C20 H20 120.0
C20 C21 C22 119.2(8)
C20 C21 H21 120.4
C22 C21 H21 120.4
N4 C22 C21 123.3(9)
N4 C22 H22 118.3
C21 C22 H22 118.3
C24 C23 C16 122.1(8)
C24 C23 H23 119.0
C16 C23 H23 119.0
C23 C24 C19 120.4(8)
C23 C24 H24 119.8
C19 C24 H24 119.8

loop_
_geom_bond_atom_site_label_1
_geom_bond_atom_site_label_2
_geom_bond_distance
_geom_bond_publ_flag
Bi1 S3 2.683(2) y
Bi1 S1 2.7032(18) y
Bi1 N3 2.738(6) y
Bi1 S2 2.775(2) y
Bi1 N4 2.831(6) y
Bi1 S4 2.962(2) y
Bi1 I1 3.1043(9) y
N1 C1 1.328(9) ?
N1 C2 1.468(10) ?
N1 C6 1.472(10) ?
N2 C7 1.344(9) ?
N2 C8 1.456(10) ?
N2 C12 1.472(9) ?
N3 C13 1.335(9) ?
N3 C17 1.358(9) ?
N4 C22 1.341(10) ?
N4 C18 1.347(9) ?
S1 C1 1.727(7) ?
S2 C1 1.710(7) ?
S3 C7 1.722(7) ?
S4 C7 1.689(7) ?
C2 C3 1.463(13) ?
C2 H2A 0.9700 ?
C2 H2B 0.9700 ?
C3 C4 1.531(12) ?
C3 H3A 0.9700 ?
C3 H3B 0.9700 ?
C4 C5 1.544(13) ?
C4 H4A 0.9700 ?
C4 H4B 0.9700 ?
C5 C6 1.445(13) ?
C5 H5A 0.9700 ?
C5 H5B 0.9700 ?
C6 H6A 0.9700 ?
C6 H6B 0.9700 ?
C8 C9 1.489(11) ?
C8 H8A 0.9700 ?
C8 H8B 0.9700 ?
C9 C10 1.499(11) ?
C9 H9A 0.9700 ?
C9 H9B 0.9700 ?
C10 C11 1.506(13) ?
C10 H10A 0.9700 ?
C10 H10B 0.9700 ?
C11 C12 1.532(12) ?
C11 H11A 0.9700 ?
C11 H11B 0.9700 ?
C12 H12A 0.9700 ?
C12 H12B 0.9700 ?
C13 C14 1.383(11) ?
C13 H13 0.9300 ?
C14 C15 1.349(11) ?
C14 H14 0.9300 ?
C15 C16 1.411(11) ?
C15 H15 0.9300 ?
C16 C23 1.411(11) ?
C16 C17 1.420(10) ?
C17 C18 1.440(9) ?
C18 C19 1.413(10) ?
C19 C20 1.416(11) ?
C19 C24 1.424(11) ?
C20 C21 1.350(13) ?
C20 H20 0.9300 ?
C21 C22 1.397(11) ?
C21 H21 0.9300 ?
C22 H22 0.9300 ?
C23 C24 1.323(12) ?
C23 H23 0.9300 ?
C24 H24 0.9300 ?
